data_4321767
loop_
_publ_author_name
'Osamu Niyomura'
'Shinzi Kato'
'Takahiro Kanda'

_publ_section_title
;
 Facile Synthesis and Structure of Heavy Alkali Metal Thiocarboxylates:
 Structural Comparison with the Selenium and Tellurium Isologues
;
_journal_name_full 'Inorganic Chemistry'
_journal_page_first 507
_journal_page_last 518
_journal_paper_doi 10.1021/ic9808091
_journal_volume 38
_journal_year 1999
_chemical_formula_sum 'C12 H16 F3 N O S'
_chemical_formula_weight 279.32
_space_group_IT_number 14
_symmetry_cell_setting monoclinic
_symmetry_Int_Tables_number 14
_symmetry_space_group_name_Hall '-P 2yab'
_symmetry_space_group_name_H-M 'P 1 21/a 1'
_audit_creation_date 'Wed Jun 24 14:33:18 1998'
_audit_creation_method 'from TEXRAY.INF file'
_cell_angle_alpha 90
_cell_angle_beta 95.53(1)
_cell_angle_gamma 90
_cell_formula_units_Z 4
_cell_length_a 11.983(2)
_cell_length_b 9.064(2)
_cell_length_c 12.882(2)
_cell_measurement_reflns_used 25
_cell_measurement_temperature 296.2
_cell_measurement_theta_max 15.0
_cell_measurement_theta_min 14.7
_cell_volume 1392.7(4)
_computing_cell_refinement 'Rigaku/AFC Diffractometer Control'
_computing_data_collection 'Rigaku/AFC Diffractometer Control'
_computing_data_reduction teXsan
_computing_publication_material teXsan
_computing_structure_refinement teXsan
_computing_structure_solution SHELXS86
_diffrn_ambient_temperature 296.2
_diffrn_measurement_device_type 'Rigaku AFC7R'
_diffrn_measurement_method \w-2\q
_diffrn_orient_matrix_UB_11 -0.06156
_diffrn_orient_matrix_UB_12 0.01156
_diffrn_orient_matrix_UB_13 -0.05758
_diffrn_orient_matrix_UB_21 0.05656
_diffrn_orient_matrix_UB_22 0.00019
_diffrn_orient_matrix_UB_23 -0.05223
_diffrn_orient_matrix_UB_31 -0.00639
_diffrn_orient_matrix_UB_32 -0.10972
_diffrn_orient_matrix_UB_33 -0.00616
_diffrn_radiation_detector 'scintillation counter'
_diffrn_radiation_monochromator graphite
_diffrn_radiation_source 'Rigaku rotating anode'
_diffrn_radiation_type 'Mo K\a'
_diffrn_radiation_wavelength 0.7107
_diffrn_reflns_av_R_equivalents 0.018
_diffrn_reflns_av_sigmaI/netI 0.098
_diffrn_reflns_limit_h_max 15
_diffrn_reflns_limit_h_min 0
_diffrn_reflns_limit_k_max 11
_diffrn_reflns_limit_k_min 0
_diffrn_reflns_limit_l_max 16
_diffrn_reflns_limit_l_min -16
_diffrn_reflns_number 3201
_diffrn_reflns_reduction_process 'Lp corrections applied'
_diffrn_reflns_theta_max 27.49
_diffrn_reflns_theta_min 2.22
_diffrn_standards_decay_% 0.00
_diffrn_standards_interval_count 150
_diffrn_standards_number 3
_exptl_absorpt_coefficient_mu 0.255
_exptl_absorpt_correction_type none
_exptl_crystal_colour colorless
_exptl_crystal_density_diffrn 1.332
_exptl_crystal_density_method 'not measured'
_exptl_crystal_description prismatic
_exptl_crystal_F_000 584.00
_exptl_crystal_size_max 0.310
_exptl_crystal_size_mid 0.290
_exptl_crystal_size_min 0.170
_refine_diff_density_max 0.54
_refine_diff_density_min -0.31
_refine_ls_extinction_coef 0.007(3)
_refine_ls_extinction_method 'Zachariasen(1967) type 2 Gaussian isotropic'
_refine_ls_goodness_of_fit_ref 1.865
_refine_ls_hydrogen_treatment noref
_refine_ls_matrix_type full
_refine_ls_number_constraints 0
_refine_ls_number_parameters 164
_refine_ls_number_reflns 1746
_refine_ls_number_restraints 0
_refine_ls_R_factor_all 0.0487
_refine_ls_R_factor_gt 0.0487
_refine_ls_shift/su_max 0.0110
_refine_ls_shift/su_mean 0.0010
_refine_ls_structure_factor_coef F
_refine_ls_weighting_details 'w = 1/[\s^2^(Fo) + 0.00022|Fo|^2^]'
_refine_ls_weighting_scheme calc
_refine_ls_wR_factor_gt 0.0584
_refine_ls_wR_factor_ref 0.0584
_reflns_number_gt 1746
_reflns_number_total 3201
_reflns_threshold_expression >3.0sigma(I)
_cod_data_source_file ic9808091_6.cif
_cod_data_source_block 2-CF3C6H4COS-+NMe4
_cod_original_cell_volume 1392.7(3)
_cod_original_sg_symbol_H-M 'P 21/a '
_cod_original_formula_sum 'C12 H16 F3 N O S '
_cod_database_code 4321767

loop_
_symmetry_equiv_pos_as_xyz
x,y,z
1/2-x,1/2+y,-z
-x,-y,-z
1/2+x,1/2-y,z

loop_
_atom_site_label
_atom_site_type_symbol
_atom_site_fract_x
_atom_site_fract_y
_atom_site_fract_z
_atom_site_U_iso_or_equiv
_atom_site_adp_type
_atom_site_occupancy
_atom_site_calc_flag
_atom_site_refinement_flags
_atom_site_disorder_assembly
_atom_site_disorder_group
S(1) S 0.09323(7) 0.3668(1) 0.26320(7) 0.0535(3) Uani 1.00 d . . .
F(1) F 0.3929(2) 0.4293(4) 0.2603(3) 0.124(1) Uani 1.00 d . . .
F(2) F 0.4523(2) 0.6515(3) 0.2693(2) 0.112(1) Uani 1.00 d . . .
F(3) F 0.4978(2) 0.5101(4) 0.1537(2) 0.111(1) Uani 1.00 d . . .
O(1) O 0.2012(3) 0.5990(3) 0.3407(2) 0.088(1) Uani 1.00 d . . .
N(1) N 0.2094(2) 0.5060(3) 0.6221(2) 0.0443(8) Uani 1.00 d . . .
C(1) C 0.2019(2) 0.5789(3) 0.1601(2) 0.0379(8) Uani 1.00 d . . .
C(2) C 0.3117(3) 0.5954(3) 0.1352(2) 0.0433(9) Uani 1.00 d . . .
C(3) C 0.3328(3) 0.6590(4) 0.0406(3) 0.060(1) Uani 1.00 d . . .
C(4) C 0.2460(4) 0.7070(4) -0.0292(3) 0.068(1) Uani 1.00 d . . .
C(5) C 0.1380(4) 0.6858(5) -0.0067(3) 0.069(1) Uani 1.00 d . . .
C(6) C 0.1152(3) 0.6210(4) 0.0862(2) 0.053(1) Uani 1.00 d . . .
C(7) C 0.1706(3) 0.5236(4) 0.2644(2) 0.0438(9) Uani 1.00 d . . .
C(8) C 0.4110(3) 0.5457(5) 0.2063(3) 0.063(1) Uani 1.00 d . . .
C(9) C 0.1656(3) 0.6555(4) 0.5923(3) 0.053(1) Uani 1.00 d . . .
C(10) C 0.1297(3) 0.3920(4) 0.5755(3) 0.060(1) Uani 1.00 d . . .
C(11) C 0.2213(3) 0.4904(5) 0.7377(3) 0.068(1) Uani 1.00 d . . .
C(12) C 0.3210(3) 0.4866(5) 0.5821(3) 0.064(1) Uani 1.00 d . . .
H(1) H 0.4110 0.6717 0.0213 0.0704 Uiso 1.00 calc . . .
H(2) H 0.2613 0.7558 -0.0947 0.0764 Uiso 1.00 calc . . .
H(3) H 0.0754 0.7183 -0.0581 0.0816 Uiso 1.00 calc . . .
H(4) H 0.0305 0.6113 0.1040 0.0972 Uiso 1.00 calc . . .
H(5) H 0.2151 0.7313 0.6246 0.0572 Uiso 1.00 calc . . .
H(6) H 0.1590 0.6703 0.5198 0.0572 Uiso 1.00 calc . . .
H(7) H 0.0933 0.6715 0.6178 0.0572 Uiso 1.00 calc . . .
H(8) H 0.1279 0.4081 0.5034 0.0972 Uiso 1.00 calc . . .
H(9) H 0.0565 0.4049 0.6007 0.0972 Uiso 1.00 calc . . .
H(10) H 0.1494 0.2892 0.5951 0.0972 Uiso 1.00 calc . . .
H(11) H 0.1507 0.5000 0.7669 0.0741 Uiso 1.00 calc . . .
H(12) H 0.2523 0.3957 0.7595 0.0741 Uiso 1.00 calc . . .
H(13) H 0.2710 0.5645 0.7709 0.0741 Uiso 1.00 calc . . .
H(14) H 0.3550 0.3957 0.6066 0.0728 Uiso 1.00 calc . . .
H(15) H 0.3709 0.5656 0.6061 0.0728 Uiso 1.00 calc . . .
H(16) H 0.3147 0.4863 0.5079 0.0728 Uiso 1.00 calc . . .

loop_
_atom_site_aniso_label
_atom_site_aniso_U_11
_atom_site_aniso_U_22
_atom_site_aniso_U_33
_atom_site_aniso_U_12
_atom_site_aniso_U_13
_atom_site_aniso_U_23
S(1) 0.0477(5) 0.0579(6) 0.0563(5) -0.0062(5) 0.0122(4) 0.0101(5)
F(1) 0.062(2) 0.138(3) 0.166(3) 0.002(2) -0.016(2) 0.094(2)
F(2) 0.086(2) 0.119(2) 0.122(2) 0.008(2) -0.043(2) -0.046(2)
F(3) 0.055(2) 0.137(3) 0.144(2) 0.025(2) 0.018(2) -0.016(2)
O(1) 0.136(3) 0.093(2) 0.037(1) -0.040(2) 0.007(1) -0.008(1)
N(1) 0.048(2) 0.046(2) 0.038(1) 0.000(1) 0.001(1) -0.001(1)
C(1) 0.041(2) 0.036(2) 0.037(2) 0.000(1) 0.006(1) -0.002(1)
C(2) 0.044(2) 0.037(2) 0.049(2) -0.002(1) 0.007(1) -0.005(1)
C(3) 0.067(2) 0.054(2) 0.065(2) -0.014(2) 0.031(2) -0.007(2)
C(4) 0.100(3) 0.063(3) 0.044(2) 0.000(2) 0.022(2) 0.010(2)
C(5) 0.082(3) 0.077(3) 0.047(2) 0.014(2) 0.000(2) 0.018(2)
C(6) 0.052(2) 0.063(2) 0.043(2) 0.011(2) 0.005(1) 0.007(2)
C(7) 0.045(2) 0.051(2) 0.035(2) 0.004(2) 0.004(1) 0.002(2)
C(8) 0.044(2) 0.069(3) 0.075(3) 0.000(2) 0.005(2) -0.004(2)
C(9) 0.056(2) 0.048(2) 0.055(2) 0.004(2) 0.009(2) 0.001(2)
C(10) 0.070(2) 0.052(2) 0.057(2) -0.012(2) -0.002(2) -0.004(2)
C(11) 0.079(3) 0.085(3) 0.039(2) 0.002(2) -0.003(2) 0.002(2)
C(12) 0.051(2) 0.076(3) 0.066(2) 0.013(2) 0.008(2) -0.009(2)

loop_
_atom_type_symbol
_atom_type_description
_atom_type_scat_dispersion_real
_atom_type_scat_dispersion_imag
_atom_type_scat_source
C C 0.003 0.002
;International Tables for Crystallography
(1992, Vol. C, Tables 4.2.6.8 and 6.1.1.1)
;
H H 0.000 0.000
;International Tables for Crystallography
(1992, Vol. C, Table 6.1.1.2)
;
F F 0.017 0.010
;International Tables for Crystallography
(1992, Vol. C, Tables 4.2.6.8 and 6.1.1.1)
;
N N 0.006 0.003
;International Tables for Crystallography
(1992, Vol. C, Tables 4.2.6.8 and 6.1.1.1)
;
O O 0.011 0.006
;International Tables for Crystallography
(1992, Vol. C, Tables 4.2.6.8 and 6.1.1.1)
;
S S 0.125 0.123
;International Tables for Crystallography
(1992, Vol. C, Tables 4.2.6.8 and 6.1.1.1)
;

loop_
_geom_angle_atom_site_label_1
_geom_angle_atom_site_label_2
_geom_angle_atom_site_label_3
_geom_angle
_geom_angle_site_symmetry_1
_geom_angle_site_symmetry_2
_geom_angle_site_symmetry_3
_geom_angle_publ_flag
C(9) N(1) C(10) 109.3(3) 1_555 1_555 1_555 yes
C(9) N(1) C(11) 110.0(3) 1_555 1_555 1_555 yes
C(9) N(1) C(12) 108.9(3) 1_555 1_555 1_555 yes
C(10) N(1) C(11) 109.4(3) 1_555 1_555 1_555 yes
C(10) N(1) C(12) 109.8(3) 1_555 1_555 1_555 yes
C(11) N(1) C(12) 109.4(3) 1_555 1_555 1_555 yes
C(2) C(1) C(6) 118.2(3) 1_555 1_555 1_555 yes
C(2) C(1) C(7) 124.1(3) 1_555 1_555 1_555 yes
C(6) C(1) C(7) 117.6(3) 1_555 1_555 1_555 yes
C(1) C(2) C(3) 120.1(3) 1_555 1_555 1_555 yes
C(1) C(2) C(8) 122.6(3) 1_555 1_555 1_555 yes
C(3) C(2) C(8) 117.3(3) 1_555 1_555 1_555 yes
C(2) C(3) C(4) 120.8(3) 1_555 1_555 1_555 yes
C(2) C(3) H(1) 121.3(4) 1_555 1_555 1_555 no
C(4) C(3) H(1) 117.9(4) 1_555 1_555 1_555 no
C(3) C(4) C(5) 119.2(3) 1_555 1_555 1_555 yes
C(3) C(4) H(2) 120.6(4) 1_555 1_555 1_555 no
C(5) C(4) H(2) 120.2(4) 1_555 1_555 1_555 no
C(4) C(5) C(6) 120.8(4) 1_555 1_555 1_555 yes
C(4) C(5) H(3) 119.0(4) 1_555 1_555 1_555 no
C(6) C(5) H(3) 120.1(4) 1_555 1_555 1_555 no
C(1) C(6) C(5) 120.7(3) 1_555 1_555 1_555 yes
C(1) C(6) H(4) 119.6(3) 1_555 1_555 1_555 no
C(5) C(6) H(4) 119.5(3) 1_555 1_555 1_555 no
S(1) C(7) O(1) 126.6(3) 1_555 1_555 1_555 yes
S(1) C(7) C(1) 116.9(2) 1_555 1_555 1_555 yes
O(1) C(7) C(1) 116.5(3) 1_555 1_555 1_555 yes
F(1) C(8) F(2) 109.6(4) 1_555 1_555 1_555 yes
F(1) C(8) F(3) 104.8(4) 1_555 1_555 1_555 yes
F(1) C(8) C(2) 114.1(3) 1_555 1_555 1_555 yes
F(2) C(8) F(3) 102.9(3) 1_555 1_555 1_555 yes
F(2) C(8) C(2) 112.6(3) 1_555 1_555 1_555 yes
F(3) C(8) C(2) 111.9(3) 1_555 1_555 1_555 yes
N(1) C(9) H(5) 110.3(3) 1_555 1_555 1_555 no
N(1) C(9) H(6) 112.3(3) 1_555 1_555 1_555 no
N(1) C(9) H(7) 110.7(3) 1_555 1_555 1_555 no
H(5) C(9) H(6) 108.3(3) 1_555 1_555 1_555 no
H(5) C(9) H(7) 106.2(3) 1_555 1_555 1_555 no
H(6) C(9) H(7) 108.9(3) 1_555 1_555 1_555 no
N(1) C(10) H(8) 104.1(3) 1_555 1_555 1_555 no
N(1) C(10) H(9) 110.2(3) 1_555 1_555 1_555 no
N(1) C(10) H(10) 115.0(3) 1_555 1_555 1_555 no
H(8) C(10) H(9) 112.1(4) 1_555 1_555 1_555 no
H(8) C(10) H(10) 112.4(4) 1_555 1_555 1_555 no
H(9) C(10) H(10) 103.3(3) 1_555 1_555 1_555 no
N(1) C(11) H(11) 112.3(3) 1_555 1_555 1_555 no
N(1) C(11) H(12) 111.9(3) 1_555 1_555 1_555 no
N(1) C(11) H(13) 111.8(4) 1_555 1_555 1_555 no
H(11) C(11) H(12) 107.1(4) 1_555 1_555 1_555 no
H(11) C(11) H(13) 106.9(4) 1_555 1_555 1_555 no
H(12) C(11) H(13) 106.5(4) 1_555 1_555 1_555 no
N(1) C(12) H(14) 110.8(4) 1_555 1_555 1_555 no
N(1) C(12) H(15) 110.5(3) 1_555 1_555 1_555 no
N(1) C(12) H(16) 111.2(3) 1_555 1_555 1_555 no
H(14) C(12) H(15) 107.5(4) 1_555 1_555 1_555 no
H(14) C(12) H(16) 108.6(4) 1_555 1_555 1_555 no
H(15) C(12) H(16) 108.1(4) 1_555 1_555 1_555 no

loop_
_geom_bond_atom_site_label_1
_geom_bond_atom_site_label_2
_geom_bond_distance
_geom_bond_site_symmetry_1
_geom_bond_site_symmetry_2
_geom_bond_publ_flag
S(1) C(7) 1.696(4) 1_555 1_555 yes
F(1) C(8) 1.293(5) 1_555 1_555 yes
F(2) C(8) 1.321(4) 1_555 1_555 yes
F(3) C(8) 1.334(4) 1_555 1_555 yes
O(1) C(7) 1.225(4) 1_555 1_555 yes
N(1) C(9) 1.490(4) 1_555 1_555 yes
N(1) C(10) 1.493(4) 1_555 1_555 yes
N(1) C(11) 1.488(4) 1_555 1_555 yes
N(1) C(12) 1.490(4) 1_555 1_555 yes
C(1) C(2) 1.392(4) 1_555 1_555 yes
C(1) C(6) 1.394(4) 1_555 1_555 yes
C(1) C(7) 1.514(4) 1_555 1_555 yes
C(2) C(3) 1.394(5) 1_555 1_555 yes
C(2) C(8) 1.499(5) 1_555 1_555 yes
C(3) C(4) 1.378(5) 1_555 1_555 yes
C(3) H(1) 0.998 1_555 1_555 no
C(4) C(5) 1.367(6) 1_555 1_555 yes
C(4) H(2) 0.986 1_555 1_555 no
C(5) C(6) 1.384(5) 1_555 1_555 yes
C(5) H(3) 0.996 1_555 1_555 no
C(6) H(4) 1.064 1_555 1_555 no
C(9) H(5) 0.974 1_555 1_555 no
C(9) H(6) 0.940 1_555 1_555 no
C(9) H(7) 0.966 1_555 1_555 no
C(10) H(8) 0.939 1_555 1_555 no
C(10) H(9) 0.971 1_555 1_555 no
C(10) H(10) 0.987 1_555 1_555 no
C(11) H(11) 0.962 1_555 1_555 no
C(11) H(12) 0.966 1_555 1_555 no
C(11) H(13) 0.970 1_555 1_555 no
C(12) H(14) 0.959 1_555 1_555 no
C(12) H(15) 0.965 1_555 1_555 no
C(12) H(16) 0.951 1_555 1_555 no

loop_
_geom_contact_atom_site_label_1
_geom_contact_atom_site_label_2
_geom_contact_distance
_geom_contact_site_symmetry_1
_geom_contact_site_symmetry_2
_geom_contact_publ_flag
S(1) F(1) 3.599(3) 1_555 4_455 ?
F(1) C(9) 3.243(4) 1_555 2_546 ?
F(2) C(10) 3.177(5) 1_555 2_556 ?
F(2) C(12) 3.408(4) 1_555 3_666 ?
F(3) C(11) 3.520(5) 1_555 3_666 ?
O(1) C(9) 3.349(4) 1_555 1_555 ?
O(1) C(10) 3.449(5) 1_555 2_556 ?
O(1) C(12) 3.450(5) 1_555 1_555 ?
C(4) C(11) 3.576(5) 1_555 1_554 ?

loop_
_geom_torsion_atom_site_label_1
_geom_torsion_atom_site_label_2
_geom_torsion_atom_site_label_3
_geom_torsion_atom_site_label_4
_geom_torsion
_geom_torsion_site_symmetry_1
_geom_torsion_site_symmetry_2
_geom_torsion_site_symmetry_3
_geom_torsion_site_symmetry_4
_geom_torsion_publ_flag
S(1) C(7) C(1) C(2) -119.4(3) 1_555 1_555 1_555 1_555 yes
S(1) C(7) C(1) C(6) 63.2(4) 1_555 1_555 1_555 1_555 yes
F(1) C(8) C(2) C(1) 33.1(5) 1_555 1_555 1_555 1_555 yes
F(1) C(8) C(2) C(3) -146.3(4) 1_555 1_555 1_555 1_555 yes
F(2) C(8) C(2) C(1) -92.6(4) 1_555 1_555 1_555 1_555 yes
F(2) C(8) C(2) C(3) 88.0(4) 1_555 1_555 1_555 1_555 yes
F(3) C(8) C(2) C(1) 152.0(3) 1_555 1_555 1_555 1_555 yes
F(3) C(8) C(2) C(3) -27.4(5) 1_555 1_555 1_555 1_555 yes
O(1) C(7) C(1) C(2) 62.5(4) 1_555 1_555 1_555 1_555 yes
O(1) C(7) C(1) C(6) -115.0(4) 1_555 1_555 1_555 1_555 yes
C(1) C(2) C(3) C(4) 0.3(5) 1_555 1_555 1_555 1_555 yes
C(1) C(6) C(5) C(4) 1.5(6) 1_555 1_555 1_555 1_555 yes
C(2) C(1) C(6) C(5) -3.9(5) 1_555 1_555 1_555 1_555 yes
C(2) C(3) C(4) C(5) -2.8(6) 1_555 1_555 1_555 1_555 yes
C(3) C(2) C(1) C(6) 3.0(5) 1_555 1_555 1_555 1_555 yes
C(3) C(2) C(1) C(7) -174.5(3) 1_555 1_555 1_555 1_555 yes
C(3) C(4) C(5) C(6) 1.9(7) 1_555 1_555 1_555 1_555 yes
C(4) C(3) C(2) C(8) 179.7(4) 1_555 1_555 1_555 1_555 yes
C(5) C(6) C(1) C(7) 173.7(3) 1_555 1_555 1_555 1_555 yes
C(6) C(1) C(2) C(8) -176.4(3) 1_555 1_555 1_555 1_555 yes
C(7) C(1) C(2) C(8) 6.2(5) 1_555 1_555 1_555 1_555 yes
